data_4003187
loop_
_publ_author_name
'Nakano, Masahiro'
'Osaka, Itaru'
'Hashizume, Daisuke'
'Takimiya, Kazuo'

_publ_section_title
;
 \a-Modified Naphthodithiophene Diimides---Molecular Design Strategy for
 Air-Stable n-Channel Organic Semiconductors
;
_journal_issue 18
_journal_name_full 'Chemistry of Materials'
_journal_page_first 6418
_journal_paper_doi 10.1021/acs.chemmater.5b02601
_journal_volume 27
_journal_year 2015
_chemical_formula_moiety 'C48 H44 F6 N2 O4 S2'
_chemical_formula_sum 'C48 H44 F6 N2 O4 S2'
_chemical_formula_weight 890.97
_space_group_crystal_system triclinic
_space_group_IT_number 2
_space_group_name_Hall '-P 1'
_space_group_name_H-M_alt 'P -1'
_atom_sites_solution_hydrogens geom
_atom_sites_solution_primary direct
_atom_sites_solution_secondary difmap
_audit_creation_method SHELXL-2014/7
_cell_angle_alpha 107.754(14)
_cell_angle_beta 95.034(16)
_cell_angle_gamma 90.919(19)
_cell_formula_units_Z 1
_cell_length_a 4.7594(16)
_cell_length_b 13.444(3)
_cell_length_c 16.816(6)
_cell_measurement_reflns_used 11182
_cell_measurement_temperature 90
_cell_measurement_theta_max 26.27
_cell_measurement_theta_min 1.59
_cell_volume 1019.7(6)
_computing_cell_refinement HKL2000
_computing_data_collection CrystalClear
_computing_data_reduction HKL2000
_computing_molecular_graphics SHELXLE
_computing_publication_material 'SHELXL-2014/7 (Sheldrick, 2014)'
_computing_structure_refinement 'SHELXL-2014/7 (Sheldrick, 2014)'
_computing_structure_solution SIR2004
_diffrn_ambient_temperature 90
_diffrn_detector_area_resol_mean 7.31
_diffrn_measured_fraction_theta_full 0.988
_diffrn_measured_fraction_theta_max 0.956
_diffrn_measurement_device_type 'Rigaku AFC-8 with Saturn70 CCD'
_diffrn_measurement_method \w-scan
_diffrn_radiation_type MoK\a
_diffrn_radiation_wavelength 0.71073
_diffrn_reflns_av_R_equivalents 0.0844
_diffrn_reflns_av_unetI/netI 0.0951
_diffrn_reflns_Laue_measured_fraction_full 0.988
_diffrn_reflns_Laue_measured_fraction_max 0.956
_diffrn_reflns_limit_h_max 5
_diffrn_reflns_limit_h_min -5
_diffrn_reflns_limit_k_max 16
_diffrn_reflns_limit_k_min -16
_diffrn_reflns_limit_l_max 20
_diffrn_reflns_limit_l_min -20
_diffrn_reflns_number 11182
_diffrn_reflns_point_group_measured_fraction_full 0.988
_diffrn_reflns_point_group_measured_fraction_max 0.956
_diffrn_reflns_theta_full 25.242
_diffrn_reflns_theta_max 26.275
_diffrn_reflns_theta_min 1.592
_diffrn_source 'Fine-focus rotating anode'
_exptl_absorpt_coefficient_mu 0.208
_exptl_absorpt_correction_T_max 0.995
_exptl_absorpt_correction_T_min 0.875
_exptl_absorpt_correction_type multi-scan
_exptl_absorpt_process_details
;
 MULABS - Empirical Correction for Absorption Anisotropy.
 R.H. Blessing, Acta Cryst. (1995), A51, 33-38
;
_exptl_crystal_colour Red
_exptl_crystal_density_diffrn 1.451
_exptl_crystal_description pillar
_exptl_crystal_F_000 464
_exptl_crystal_size_max 0.150
_exptl_crystal_size_mid 0.033
_exptl_crystal_size_min 0.024
_refine_diff_density_max 0.518
_refine_diff_density_min -0.359
_refine_diff_density_rms 0.092
_refine_ls_extinction_method none
_refine_ls_goodness_of_fit_ref 1.046
_refine_ls_hydrogen_treatment constr
_refine_ls_matrix_type full
_refine_ls_number_parameters 287
_refine_ls_number_reflns 3932
_refine_ls_number_restraints 0
_refine_ls_restrained_S_all 1.046
_refine_ls_R_factor_all 0.1792
_refine_ls_R_factor_gt 0.0956
_refine_ls_shift/su_max 0.000
_refine_ls_shift/su_mean 0.000
_refine_ls_structure_factor_coef Fsqd
_refine_ls_weighting_details 'w=1/[\s^2^(Fo^2^)+(0.1427P)^2^+1.6758P] where P=(Fo^2^+2Fc^2^)/3'
_refine_ls_weighting_scheme calc
_refine_ls_wR_factor_gt 0.2605
_refine_ls_wR_factor_ref 0.3132
_reflns_Friedel_coverage 0.000
_reflns_number_gt 1918
_reflns_number_total 3932
_reflns_threshold_expression 'I > 2\s(I)'
_cod_data_source_file cm5b02601_si_001.cif
_cod_data_source_block shelxl
_cod_original_cell_volume 1019.8(6)
_cod_database_code 4003187
_shelx_shelxl_version_number 2014/7
_shelx_space_group_comment
;
The symmetry employed for this shelxl refinement is uniquely defined
by the following loop, which should always be used as a source of
symmetry information in preference to the above space-group names.
They are only intended as comments.
;
_shelx_estimated_absorpt_t_min 0.969
_shelx_estimated_absorpt_t_max 0.995

loop_
_space_group_symop_operation_xyz
'x, y, z'
'-x, -y, -z'

loop_
_atom_site_label
_atom_site_type_symbol
_atom_site_fract_x
_atom_site_fract_y
_atom_site_fract_z
_atom_site_U_iso_or_equiv
_atom_site_adp_type
_atom_site_occupancy
_atom_site_site_symmetry_order
_atom_site_calc_flag
_atom_site_refinement_flags_posn
_atom_site_refinement_flags_adp
_atom_site_refinement_flags_occupancy
_atom_site_disorder_assembly
_atom_site_disorder_group
S1A S 0.0504(6) 0.7263(2) 0.66744(17) 0.0428(7) Uani 0.646(4) 1 d . . P A 1
C9A C -0.085(3) 0.7096(10) 0.5127(8) 0.048(3) Uani 0.646(4) 1 d . . P A 1
H9A H -0.1807 0.7203 0.4641 0.058 Uiso 0.646(4) 1 calc R U P A 1
S1B S -0.1241(14) 0.7117(5) 0.4802(4) 0.0428(7) Uani 0.354(4) 1 d . . P A 2
C9B C 0.034(5) 0.7239(18) 0.6282(14) 0.048(3) Uani 0.354(4) 1 d . . P A 2
H9B H 0.0531 0.7513 0.6877 0.058 Uiso 0.354(4) 1 calc R U P A 2
F1 F -0.6669(8) 1.2034(3) 0.6828(3) 0.0840(15) Uani 1 1 d . . . . .
F2 F -1.0586(8) 1.1174(3) 0.6342(3) 0.0680(12) Uani 1 1 d . . . . .
F3 F -0.9043(9) 1.1456(3) 0.7634(3) 0.0783(13) Uani 1 1 d . . . . .
O1 O -0.0449(9) 0.6016(3) 0.3337(3) 0.0562(12) Uani 1 1 d . . . . .
O2 O 0.6213(10) 0.3667(4) 0.2467(3) 0.0588(12) Uani 1 1 d . . . . .
N1 N 0.2922(11) 0.4863(4) 0.2895(3) 0.0509(13) Uani 1 1 d . . . . .
C1 C 0.1513(13) 0.5532(5) 0.3523(4) 0.0491(16) Uani 1 1 d . . . . .
C2 C 0.2476(12) 0.5618(5) 0.4399(4) 0.0445(15) Uani 1 1 d . . . . .
C3 C 0.4589(12) 0.4969(4) 0.4572(3) 0.0412(14) Uani 1 1 d . . . . .
C4 C 0.5827(12) 0.4268(5) 0.3915(4) 0.0439(14) Uani 1 1 d . . . . .
C5 C 0.5044(13) 0.4225(5) 0.3032(4) 0.0481(15) Uani 1 1 d . . . . .
C6 C 0.1258(12) 0.6324(5) 0.5054(4) 0.0433(14) Uani 1 1 d . . . . .
C7 C 0.2107(13) 0.6379(5) 0.5907(4) 0.0475(15) Uani 1 1 d . . . . .
C8 C -0.1420(13) 0.7652(5) 0.5888(4) 0.0468(15) Uani 1 1 d . . . . .
C10 C -0.3296(12) 0.8521(5) 0.6148(4) 0.0436(14) Uani 1 1 d . . . . .
C11 C -0.3364(13) 0.9088(5) 0.6985(4) 0.0488(15) Uani 1 1 d . . . . .
H11 H -0.2242 0.8889 0.7403 0.059 Uiso 1 1 calc R U . . .
C12 C -0.5040(15) 0.9938(5) 0.7223(4) 0.0587(18) Uani 1 1 d . . . . .
H12 H -0.5071 1.0318 0.7800 0.070 Uiso 1 1 calc R U . . .
C13 C -0.6673(12) 1.0233(5) 0.6617(4) 0.0490(16) Uani 1 1 d . . . . .
C14 C -0.6707(13) 0.9658(5) 0.5786(4) 0.0521(16) Uani 1 1 d . . . . .
H14 H -0.7893 0.9841 0.5373 0.063 Uiso 1 1 calc R U . . .
C15 C -0.5013(12) 0.8813(5) 0.5553(4) 0.0476(15) Uani 1 1 d . . . . .
H15 H -0.5023 0.8425 0.4977 0.057 Uiso 1 1 calc R U . . .
C16 C -0.8240(15) 1.1222(5) 0.6853(5) 0.0612(18) Uani 1 1 d . . . . .
C17 C 0.2102(15) 0.4842(5) 0.2025(4) 0.0574(18) Uani 1 1 d . . . . .
H17A H 0.0017 0.4819 0.1925 0.069 Uiso 1 1 calc R U . . .
H17B H 0.2791 0.4204 0.1633 0.069 Uiso 1 1 calc R U . . .
C18 C 0.3334(15) 0.5806(5) 0.1859(4) 0.0575(18) Uani 1 1 d . . . . .
H18A H 0.5419 0.5786 0.1899 0.069 Uiso 1 1 calc R U . . .
H18B H 0.2827 0.6442 0.2294 0.069 Uiso 1 1 calc R U . . .
C19 C 0.2245(14) 0.5867(5) 0.0993(4) 0.0541(17) Uani 1 1 d . . . . .
H19A H 0.2905 0.5264 0.0556 0.065 Uiso 1 1 calc R U . . .
H19B H 0.0155 0.5820 0.0934 0.065 Uiso 1 1 calc R U . . .
C20 C 0.3245(15) 0.6871(5) 0.0855(4) 0.0580(17) Uani 1 1 d . . . . .
H20A H 0.5325 0.6878 0.0855 0.070 Uiso 1 1 calc R U . . .
H20B H 0.2776 0.7469 0.1330 0.070 Uiso 1 1 calc R U . . .
C21 C 0.1957(15) 0.7020(5) 0.0040(4) 0.0575(17) Uani 1 1 d . . . . .
H21A H 0.2552 0.6453 -0.0438 0.069 Uiso 1 1 calc R U . . .
H21B H -0.0126 0.6958 0.0019 0.069 Uiso 1 1 calc R U . . .
C22 C 0.2791(15) 0.8061(5) -0.0062(4) 0.0612(18) Uani 1 1 d . . . . .
H22A H 0.4862 0.8103 -0.0079 0.073 Uiso 1 1 calc R U . . .
H22B H 0.2314 0.8627 0.0435 0.073 Uiso 1 1 calc R U . . .
C23 C 0.1370(16) 0.8245(5) -0.0843(4) 0.0604(18) Uani 1 1 d . . . . .
H23A H -0.0697 0.8249 -0.0810 0.072 Uiso 1 1 calc R U . . .
H23B H 0.1751 0.7659 -0.1339 0.072 Uiso 1 1 calc R U . . .
C24 C 0.2359(18) 0.9265(6) -0.0962(5) 0.076(2) Uani 1 1 d . . . . .
H24A H 0.1371 0.9341 -0.1475 0.091 Uiso 1 1 calc R U . . .
H24B H 0.1947 0.9851 -0.0480 0.091 Uiso 1 1 calc R U . . .
H24C H 0.4397 0.9261 -0.1008 0.091 Uiso 1 1 calc R U . . .

loop_
_atom_site_aniso_label
_atom_site_aniso_U_11
_atom_site_aniso_U_22
_atom_site_aniso_U_33
_atom_site_aniso_U_23
_atom_site_aniso_U_13
_atom_site_aniso_U_12
S1A 0.0400(13) 0.0474(13) 0.0421(16) 0.0168(13) -0.0015(12) 0.0038(9)
C9A 0.047(6) 0.055(6) 0.041(7) 0.016(6) -0.005(6) -0.002(4)
S1B 0.0400(13) 0.0474(13) 0.0421(16) 0.0168(13) -0.0015(12) 0.0038(9)
C9B 0.047(6) 0.055(6) 0.041(7) 0.016(6) -0.005(6) -0.002(4)
F1 0.056(2) 0.051(2) 0.141(4) 0.027(3) -0.007(3) 0.002(2)
F2 0.047(2) 0.062(2) 0.089(3) 0.017(2) -0.006(2) 0.0093(18)
F3 0.074(3) 0.075(3) 0.078(3) 0.011(2) 0.006(2) 0.026(2)
O1 0.053(3) 0.067(3) 0.054(3) 0.030(2) -0.013(2) 0.002(2)
O2 0.064(3) 0.070(3) 0.040(3) 0.015(2) 0.004(2) 0.004(2)
N1 0.059(3) 0.057(3) 0.038(3) 0.020(2) -0.008(2) -0.001(3)
C1 0.046(4) 0.057(4) 0.049(4) 0.027(3) -0.010(3) -0.004(3)
C2 0.035(3) 0.057(4) 0.047(3) 0.028(3) -0.004(3) -0.006(3)
C3 0.043(3) 0.045(3) 0.036(3) 0.014(3) 0.000(3) -0.003(3)
C4 0.036(3) 0.051(4) 0.045(3) 0.018(3) -0.003(3) -0.002(3)
C5 0.045(4) 0.062(4) 0.039(3) 0.019(3) -0.003(3) -0.011(3)
C6 0.037(3) 0.043(3) 0.050(4) 0.017(3) -0.001(3) 0.000(3)
C7 0.046(3) 0.049(4) 0.046(4) 0.015(3) 0.001(3) -0.009(3)
C8 0.046(3) 0.050(4) 0.046(4) 0.019(3) -0.008(3) 0.004(3)
C10 0.039(3) 0.051(4) 0.044(3) 0.020(3) -0.001(3) -0.003(3)
C11 0.049(4) 0.056(4) 0.044(4) 0.018(3) 0.002(3) 0.004(3)
C12 0.076(5) 0.050(4) 0.048(4) 0.013(3) 0.002(3) 0.011(3)
C13 0.042(3) 0.055(4) 0.053(4) 0.021(3) 0.007(3) 0.003(3)
C14 0.043(3) 0.058(4) 0.059(4) 0.026(3) -0.004(3) 0.007(3)
C15 0.044(3) 0.052(4) 0.047(4) 0.019(3) -0.005(3) -0.004(3)
C16 0.055(4) 0.049(4) 0.073(5) 0.012(4) -0.005(4) 0.001(3)
C17 0.063(4) 0.068(4) 0.046(4) 0.027(3) -0.009(3) -0.006(3)
C18 0.063(4) 0.068(4) 0.042(4) 0.022(3) -0.011(3) -0.008(3)
C19 0.055(4) 0.064(4) 0.047(4) 0.024(3) -0.003(3) 0.001(3)
C20 0.063(4) 0.069(4) 0.045(4) 0.024(3) -0.001(3) 0.002(3)
C21 0.067(4) 0.063(4) 0.047(4) 0.025(3) -0.001(3) -0.001(3)
C22 0.069(5) 0.066(4) 0.054(4) 0.029(3) -0.005(3) -0.002(4)
C23 0.073(5) 0.064(4) 0.045(4) 0.021(3) -0.005(3) 0.000(4)
C24 0.095(6) 0.076(5) 0.066(5) 0.043(4) -0.012(4) -0.010(4)

loop_
_atom_type_symbol
_atom_type_description
_atom_type_scat_dispersion_real
_atom_type_scat_dispersion_imag
_atom_type_scat_source
C C 0.0033 0.0016 'International Tables Vol C Tables 4.2.6.8 and 6.1.1.4'
H H 0.0000 0.0000 'International Tables Vol C Tables 4.2.6.8 and 6.1.1.4'
O O 0.0106 0.0060 'International Tables Vol C Tables 4.2.6.8 and 6.1.1.4'
F F 0.0171 0.0103 'International Tables Vol C Tables 4.2.6.8 and 6.1.1.4'
N N 0.0061 0.0033 'International Tables Vol C Tables 4.2.6.8 and 6.1.1.4'
S S 0.1246 0.1234 'International Tables Vol C Tables 4.2.6.8 and 6.1.1.4'

loop_
_geom_angle_atom_site_label_1
_geom_angle_atom_site_label_2
_geom_angle_atom_site_label_3
_geom_angle
_geom_angle_site_symmetry_1
_geom_angle_site_symmetry_3
C7 S1A C8 88.6(3) . .
C8 C9A C6 118.2(11) . .
C8 C9A H9A 120.9 . .
C6 C9A H9A 120.9 . .
C6 S1B C8 86.1(4) . .
C8 C9B C7 125.8(18) . .
C8 C9B H9B 117.1 . .
C7 C9B H9B 117.1 . .
C5 N1 C1 124.6(5) . .
C5 N1 C17 118.0(5) . .
C1 N1 C17 117.4(5) . .
O1 C1 N1 119.8(5) . .
O1 C1 C2 122.5(6) . .
N1 C1 C2 117.6(5) . .
C6 C2 C3 120.2(5) . .
C6 C2 C1 120.0(5) . .
C3 C2 C1 119.8(6) . .
C4 C3 C2 120.1(5) . .
C4 C3 C3 120.9(7) . 2_666
C2 C3 C3 119.0(7) . 2_666
C7 C4 C3 119.6(5) 2_666 .
C7 C4 C5 119.4(6) 2_666 .
C3 C4 C5 121.0(5) . .
O2 C5 N1 122.0(5) . .
O2 C5 C4 121.4(6) . .
N1 C5 C4 116.6(6) . .
C2 C6 C7 120.1(5) . .
C2 C6 C9A 136.0(8) . .
C7 C6 C9A 103.8(7) . .
C2 C6 S1B 117.9(5) . .
C7 C6 S1B 122.0(5) . .
C4 C7 C6 120.2(6) 2_666 .
C4 C7 C9B 144.0(10) 2_666 .
C6 C7 C9B 95.7(10) . .
C4 C7 S1A 122.5(5) 2_666 .
C6 C7 S1A 117.3(5) . .
C9B C8 C10 133.5(12) . .
C9A C8 C10 130.0(7) . .
C9B C8 S1B 110.2(12) . .
C10 C8 S1B 116.0(5) . .
C9A C8 S1A 112.0(7) . .
C10 C8 S1A 118.0(5) . .
C11 C10 C15 118.2(6) . .
C11 C10 C8 121.4(5) . .
C15 C10 C8 120.4(6) . .
C12 C11 C10 121.0(6) . .
C12 C11 H11 119.5 . .
C10 C11 H11 119.5 . .
C11 C12 C13 119.7(6) . .
C11 C12 H12 120.2 . .
C13 C12 H12 120.2 . .
C14 C13 C12 120.0(6) . .
C14 C13 C16 119.4(6) . .
C12 C13 C16 120.4(6) . .
C13 C14 C15 119.9(6) . .
C13 C14 H14 120.1 . .
C15 C14 H14 120.1 . .
C14 C15 C10 121.1(6) . .
C14 C15 H15 119.5 . .
C10 C15 H15 119.5 . .
F1 C16 F2 106.8(6) . .
F1 C16 F3 106.8(6) . .
F2 C16 F3 106.4(6) . .
F1 C16 C13 111.6(6) . .
F2 C16 C13 112.6(6) . .
F3 C16 C13 112.2(6) . .
N1 C17 C18 110.7(5) . .
N1 C17 H17A 109.5 . .
C18 C17 H17A 109.5 . .
N1 C17 H17B 109.5 . .
C18 C17 H17B 109.5 . .
H17A C17 H17B 108.1 . .
C17 C18 C19 111.7(5) . .
C17 C18 H18A 109.3 . .
C19 C18 H18A 109.3 . .
C17 C18 H18B 109.3 . .
C19 C18 H18B 109.3 . .
H18A C18 H18B 107.9 . .
C20 C19 C18 112.0(5) . .
C20 C19 H19A 109.2 . .
C18 C19 H19A 109.2 . .
C20 C19 H19B 109.2 . .
C18 C19 H19B 109.2 . .
H19A C19 H19B 107.9 . .
C19 C20 C21 113.8(5) . .
C19 C20 H20A 108.8 . .
C21 C20 H20A 108.8 . .
C19 C20 H20B 108.8 . .
C21 C20 H20B 108.8 . .
H20A C20 H20B 107.7 . .
C22 C21 C20 113.5(6) . .
C22 C21 H21A 108.9 . .
C20 C21 H21A 108.9 . .
C22 C21 H21B 108.9 . .
C20 C21 H21B 108.9 . .
H21A C21 H21B 107.7 . .
C21 C22 C23 113.8(6) . .
C21 C22 H22A 108.8 . .
C23 C22 H22A 108.8 . .
C21 C22 H22B 108.8 . .
C23 C22 H22B 108.8 . .
H22A C22 H22B 107.7 . .
C22 C23 C24 113.2(6) . .
C22 C23 H23A 108.9 . .
C24 C23 H23A 108.9 . .
C22 C23 H23B 108.9 . .
C24 C23 H23B 108.9 . .
H23A C23 H23B 107.8 . .
C23 C24 H24A 109.5 . .
C23 C24 H24B 109.5 . .
H24A C24 H24B 109.5 . .
C23 C24 H24C 109.5 . .
H24A C24 H24C 109.5 . .
H24B C24 H24C 109.5 . .

loop_
_geom_bond_atom_site_label_1
_geom_bond_atom_site_label_2
_geom_bond_distance
_geom_bond_site_symmetry_2
S1A C7 1.711(7) .
S1A C8 1.757(6) .
C9A C8 1.324(14) .
C9A C6 1.441(14) .
C9A H9A 0.9500 .
S1B C6 1.721(8) .
S1B C8 1.757(8) .
C9B C8 1.26(2) .
C9B C7 1.46(2) .
C9B H9B 0.9500 .
F1 C16 1.326(8) .
F2 C16 1.335(8) .
F3 C16 1.345(8) .
O1 C1 1.219(7) .
O2 C5 1.202(7) .
N1 C5 1.384(8) .
N1 C1 1.393(8) .
N1 C17 1.471(7) .
C1 C2 1.473(8) .
C2 C6 1.394(9) .
C2 C3 1.410(8) .
C3 C4 1.398(8) .
C3 C3 1.434(11) 2_666
C4 C7 1.396(8) 2_666
C4 C5 1.482(8) .
C6 C7 1.435(8) .
C7 C4 1.396(8) 2_666
C8 C10 1.464(8) .
C10 C11 1.385(8) .
C10 C15 1.389(8) .
C11 C12 1.382(9) .
C11 H11 0.9500 .
C12 C13 1.385(9) .
C12 H12 0.9500 .
C13 C14 1.374(9) .
C13 C16 1.498(9) .
C14 C15 1.380(8) .
C14 H14 0.9500 .
C15 H15 0.9500 .
C17 C18 1.526(9) .
C17 H17A 0.9900 .
C17 H17B 0.9900 .
C18 C19 1.530(8) .
C18 H18A 0.9900 .
C18 H18B 0.9900 .
C19 C20 1.514(9) .
C19 H19A 0.9900 .
C19 H19B 0.9900 .
C20 C21 1.523(8) .
C20 H20A 0.9900 .
C20 H20B 0.9900 .
C21 C22 1.512(9) .
C21 H21A 0.9900 .
C21 H21B 0.9900 .
C22 C23 1.513(8) .
C22 H22A 0.9900 .
C22 H22B 0.9900 .
C23 C24 1.518(9) .
C23 H23A 0.9900 .
C23 H23B 0.9900 .
C24 H24A 0.9800 .
C24 H24B 0.9800 .
C24 H24C 0.9800 .

loop_
_geom_torsion_atom_site_label_1
_geom_torsion_atom_site_label_2
_geom_torsion_atom_site_label_3
_geom_torsion_atom_site_label_4
_geom_torsion
_geom_torsion_site_symmetry_1
_geom_torsion_site_symmetry_4
C5 N1 C1 O1 -175.5(6) . .
C17 N1 C1 O1 5.0(9) . .
C5 N1 C1 C2 4.3(9) . .
C17 N1 C1 C2 -175.3(5) . .
O1 C1 C2 C6 -4.3(9) . .
N1 C1 C2 C6 176.0(5) . .
O1 C1 C2 C3 174.3(6) . .
N1 C1 C2 C3 -5.4(8) . .
C6 C2 C3 C4 -179.4(5) . .
C1 C2 C3 C4 2.0(9) . .
C6 C2 C3 C3 1.4(10) . 2_666
C1 C2 C3 C3 -177.3(6) . 2_666
C2 C3 C4 C7 -179.3(5) . 2_666
C3 C3 C4 C7 0.0(10) 2_666 2_666
C2 C3 C4 C5 2.7(9) . .
C3 C3 C4 C5 -178.1(6) 2_666 .
C1 N1 C5 O2 -179.4(6) . .
C17 N1 C5 O2 0.2(9) . .
C1 N1 C5 C4 0.2(9) . .
C17 N1 C5 C4 179.8(5) . .
C7 C4 C5 O2 -2.3(9) 2_666 .
C3 C4 C5 O2 175.7(6) . .
C7 C4 C5 N1 178.1(5) 2_666 .
C3 C4 C5 N1 -3.8(9) . .
C3 C2 C6 C7 -1.3(9) . .
C1 C2 C6 C7 177.4(5) . .
C3 C2 C6 C9A 179.1(9) . .
C1 C2 C6 C9A -2.3(12) . .
C3 C2 C6 S1B 178.3(5) . .
C1 C2 C6 S1B -3.0(8) . .
C8 C9A C6 C2 -178.5(7) . .
C8 C9A C6 C7 1.9(12) . .
C8 S1B C6 C2 -179.2(5) . .
C8 S1B C6 C7 0.3(6) . .
C2 C6 C7 C4 0.5(9) . 2_666
C9A C6 C7 C4 -179.7(7) . 2_666
S1B C6 C7 C4 -179.0(5) . 2_666
C2 C6 C7 C9B 177.2(10) . .
S1B C6 C7 C9B -2.4(10) . .
C2 C6 C7 S1A -179.8(5) . .
C9A C6 C7 S1A -0.1(8) . .
C8 C9B C7 C4 179.8(10) . 2_666
C8 C9B C7 C6 5(2) . .
C8 S1A C7 C4 178.5(5) . 2_666
C8 S1A C7 C6 -1.1(5) . .
C7 C9B C8 C10 -178.3(11) . .
C7 C9B C8 S1B -5(2) . .
C6 C9A C8 C10 175.6(7) . .
C6 C9A C8 S1A -2.8(12) . .
C6 S1B C8 C9B 2.3(13) . .
C6 S1B C8 C10 176.8(5) . .
C7 S1A C8 C9A 2.1(8) . .
C7 S1A C8 C10 -176.5(5) . .
C9B C8 C10 C11 0.6(18) . .
C9A C8 C10 C11 -172.3(9) . .
S1B C8 C10 C11 -172.2(5) . .
S1A C8 C10 C11 6.1(8) . .
C9B C8 C10 C15 179.1(15) . .
C9A C8 C10 C15 6.1(12) . .
S1B C8 C10 C15 6.2(8) . .
S1A C8 C10 C15 -175.5(5) . .
C15 C10 C11 C12 -1.6(9) . .
C8 C10 C11 C12 176.9(6) . .
C10 C11 C12 C13 -0.2(10) . .
C11 C12 C13 C14 2.5(10) . .
C11 C12 C13 C16 -172.9(6) . .
C12 C13 C14 C15 -2.9(10) . .
C16 C13 C14 C15 172.5(6) . .
C13 C14 C15 C10 1.0(9) . .
C11 C10 C15 C14 1.2(9) . .
C8 C10 C15 C14 -177.3(6) . .
C14 C13 C16 F1 -86.6(8) . .
C12 C13 C16 F1 88.8(8) . .
C14 C13 C16 F2 33.5(9) . .
C12 C13 C16 F2 -151.1(6) . .
C14 C13 C16 F3 153.6(6) . .
C12 C13 C16 F3 -31.1(9) . .
C5 N1 C17 C18 -103.2(7) . .
C1 N1 C17 C18 76.4(7) . .
N1 C17 C18 C19 -173.6(6) . .
C17 C18 C19 C20 174.7(6) . .
C18 C19 C20 C21 -173.8(6) . .
C19 C20 C21 C22 175.6(6) . .
C20 C21 C22 C23 -176.2(6) . .
C21 C22 C23 C24 -176.6(7) . .
